data_4025240
loop_
_publ_author_name
'Shoji Shinamura'
'Eigo Miyazaki'
'Kazuo Takimiya'

_publ_section_title
;
 Synthesis, Properties, Crystal Structures, and Semiconductor
 Characteristics of Naphtho[1,2-b:5,6-b']dithiophene and -diselenophene
 Derivatives
;
_journal_name_full 'Journal of Organic Chemistry'
_journal_page_first 1228
_journal_page_last 1234
_journal_paper_doi 10.1021/jo902545a
_journal_volume 75
_journal_year 2010
_chemical_formula_moiety 'C14 H8 S2'
_chemical_formula_sum 'C14 H8 S2'
_chemical_formula_weight 240.32
_chemical_name_common NDT
_chemical_name_systematic
; 
 NDT 
;
_space_group_IT_number 14
_symmetry_cell_setting monoclinic
_symmetry_space_group_name_Hall '-P 2ybc'
_symmetry_space_group_name_H-M 'P 1 21/c 1'
_atom_sites_solution_hydrogens geom
_atom_sites_solution_primary direct
_atom_sites_solution_secondary difmap
_audit_creation_method SHELXL-97
_cell_angle_alpha 90.00
_cell_angle_beta 93.482(15)
_cell_angle_gamma 90.00
_cell_formula_units_Z 4
_cell_length_a 17.973(5)
_cell_length_b 7.4851(18)
_cell_length_c 8.244(2)
_cell_measurement_reflns_used 2589
_cell_measurement_temperature 293(2)
_cell_measurement_theta_max 27.5
_cell_measurement_theta_min 3.3
_cell_volume 1107.0(5)
_computing_cell_refinement CRYSTALCLEAR
_computing_data_collection CRYSTALCLEAR
_computing_data_reduction 'teXsan Ver. 1.11'
_computing_structure_refinement 'SHELXL-97 (Sheldrick, 1997)'
_computing_structure_solution 'SHELXS-97 (Sheldrick, 1990)'
_diffrn_ambient_temperature 293(2)
_diffrn_detector_area_resol_mean 14.71
_diffrn_measured_fraction_theta_full 0.944
_diffrn_measured_fraction_theta_max 0.944
_diffrn_measurement_device_type 'Rigaku/MSC Mercury CCD'
_diffrn_measurement_method \w
_diffrn_radiation_monochromator graphite
_diffrn_radiation_source 'fine-focus sealed tube'
_diffrn_radiation_type MoK\a
_diffrn_radiation_wavelength 0.71070
_diffrn_reflns_av_R_equivalents 0.0758
_diffrn_reflns_av_sigmaI/netI 0.0734
_diffrn_reflns_limit_h_max 19
_diffrn_reflns_limit_h_min -23
_diffrn_reflns_limit_k_max 9
_diffrn_reflns_limit_k_min -7
_diffrn_reflns_limit_l_max 10
_diffrn_reflns_limit_l_min -10
_diffrn_reflns_number 7728
_diffrn_reflns_theta_full 27.46
_diffrn_reflns_theta_max 27.46
_diffrn_reflns_theta_min 3.54
_exptl_absorpt_coefficient_mu 0.444
_exptl_absorpt_correction_type none
_exptl_crystal_colour Colorless
_exptl_crystal_density_diffrn 1.442
_exptl_crystal_density_method 'not measured'
_exptl_crystal_description Platelet
_exptl_crystal_F_000 496
_exptl_crystal_size_max 0.5
_exptl_crystal_size_mid 0.5
_exptl_crystal_size_min 0.05
_refine_diff_density_max 0.678
_refine_diff_density_min -0.499
_refine_diff_density_rms 0.083
_refine_ls_extinction_method none
_refine_ls_goodness_of_fit_ref 0.940
_refine_ls_hydrogen_treatment noref
_refine_ls_matrix_type full
_refine_ls_number_parameters 145
_refine_ls_number_reflns 2401
_refine_ls_number_restraints 0
_refine_ls_restrained_S_all 0.940
_refine_ls_R_factor_all 0.1162
_refine_ls_R_factor_gt 0.0932
_refine_ls_shift/su_max 0.000
_refine_ls_shift/su_mean 0.000
_refine_ls_structure_factor_coef Fsqd
_refine_ls_weighting_details 'calc w=1/[\s^2^(Fo^2^)+(0.2000P)^2^+0.0000P] where P=(Fo^2^+2Fc^2^)/3'
_refine_ls_weighting_scheme calc
_refine_ls_wR_factor_gt 0.2520
_refine_ls_wR_factor_ref 0.2846
_reflns_number_gt 1346
_reflns_number_total 2401
_reflns_threshold_expression >2sigma(I)
_cod_data_source_file jo902545a_si_001_1.cif
_cod_data_source_block NDT
_cod_original_sg_symbol_H-M 'P 21/c'
_cod_database_code 4025240

loop_
_symmetry_equiv_pos_as_xyz
'x, y, z'
'-x, y+1/2, -z+1/2'
'-x, -y, -z'
'x, -y-1/2, z-1/2'

loop_
_atom_site_label
_atom_site_type_symbol
_atom_site_fract_x
_atom_site_fract_y
_atom_site_fract_z
_atom_site_U_iso_or_equiv
_atom_site_adp_type
_atom_site_occupancy
_atom_site_symmetry_multiplicity
_atom_site_calc_flag
_atom_site_refinement_flags
_atom_site_disorder_assembly
_atom_site_disorder_group
S1 S 0.68590(7) 0.45503(17) 0.12217(17) 0.0885(5) Uani 1 1 d . . .
S2 S 0.84574(7) 0.71952(15) 0.62791(14) 0.0766(5) Uani 1 1 d . . .
C1 C 0.4628(2) 0.5189(4) 0.0145(4) 0.0618(10) Uani 1 1 d . . .
C2 C 0.4433(2) 0.5798(4) 0.1711(5) 0.0642(10) Uani 1 1 d . . .
C3 C 0.4943(3) 0.5959(5) 0.2964(5) 0.0737(11) Uani 1 1 d . . .
C4 C 0.5726(3) 0.5576(4) 0.2747(5) 0.0720(11) Uani 1 1 d . . .
C5 C 0.6309(3) 0.5667(5) 0.3736(6) 0.0750(12) Uani 1 1 d . . .
C6 C 0.6989(3) 0.5109(7) 0.3208(7) 0.0964(15) Uani 1 1 d . . .
C7 C 0.5903(2) 0.5026(4) 0.1237(4) 0.0594(9) Uani 1 1 d . . .
C8 C 1.0229(2) 0.4242(4) 0.4933(4) 0.0579(8) Uani 1 1 d . . .
C9 C 1.0023(3) 0.2571(4) 0.5630(5) 0.0656(10) Uani 1 1 d . . .
C10 C 0.9392(3) 0.2425(5) 0.6426(5) 0.0755(12) Uani 1 1 d . . .
C11 C 0.8919(3) 0.3918(5) 0.6604(4) 0.0675(10) Uani 1 1 d . . .
C12 C 0.8246(3) 0.4065(6) 0.7461(6) 0.0834(13) Uani 1 1 d . . .
C13 C 0.7938(3) 0.5732(7) 0.7378(6) 0.0835(12) Uani 1 1 d . . .
C14 C 0.9108(2) 0.5526(4) 0.5918(4) 0.0640(10) Uani 1 1 d . . .
H1 H 0.3921 0.6103 0.1871 0.078 Uiso 1 1 d . . .
H2 H 0.4790 0.6353 0.3989 0.087 Uiso 1 1 d . . .
H3 H 0.6271 0.6143 0.4789 0.088 Uiso 1 1 d . . .
H4 H 0.7454 0.5091 0.3820 0.114 Uiso 1 1 d . . .
H5 H 1.0331 0.1544 0.5521 0.078 Uiso 1 1 d . . .
H6 H 0.9259 0.1278 0.6857 0.090 Uiso 1 1 d . . .
H7 H 0.8032 0.3103 0.8036 0.099 Uiso 1 1 d . . .
H8 H 0.7479 0.6069 0.7875 0.100 Uiso 1 1 d . . .

loop_
_atom_site_aniso_label
_atom_site_aniso_U_11
_atom_site_aniso_U_22
_atom_site_aniso_U_33
_atom_site_aniso_U_23
_atom_site_aniso_U_13
_atom_site_aniso_U_12
S1 0.0768(9) 0.1021(9) 0.0865(10) -0.0014(6) 0.0035(7) 0.0019(5)
S2 0.0800(9) 0.0834(7) 0.0654(7) -0.0045(4) -0.0034(6) 0.0047(5)
C1 0.075(3) 0.0467(14) 0.064(2) 0.0020(13) 0.0087(19) 0.0010(14)
C2 0.080(3) 0.0582(17) 0.056(2) 0.0005(14) 0.0144(19) 0.0086(15)
C3 0.094(3) 0.068(2) 0.061(2) -0.0097(16) 0.013(2) 0.0074(18)
C4 0.099(3) 0.0534(17) 0.064(2) -0.0019(14) 0.013(2) -0.0002(17)
C5 0.073(3) 0.0576(18) 0.096(3) -0.0181(18) 0.016(2) -0.0062(16)
C6 0.084(4) 0.102(3) 0.100(4) -0.008(3) -0.019(3) -0.003(2)
C7 0.069(2) 0.0492(15) 0.060(2) 0.0049(13) 0.0041(17) -0.0028(13)
C8 0.075(2) 0.0544(15) 0.0421(17) -0.0006(12) -0.0125(15) -0.0060(14)
C9 0.082(3) 0.0576(17) 0.055(2) 0.0043(14) -0.0076(19) -0.0045(15)
C10 0.100(4) 0.0647(19) 0.059(2) 0.0099(16) -0.013(2) -0.0117(18)
C11 0.084(3) 0.0698(19) 0.0466(18) 0.0007(14) -0.0114(18) -0.0117(17)
C12 0.091(4) 0.094(3) 0.065(3) -0.002(2) 0.005(2) -0.023(2)
C13 0.082(3) 0.103(3) 0.065(3) -0.003(2) 0.000(2) -0.006(2)
C14 0.079(3) 0.0642(18) 0.0468(19) -0.0030(13) -0.0134(17) -0.0068(15)

loop_
_atom_type_symbol
_atom_type_description
_atom_type_scat_dispersion_real
_atom_type_scat_dispersion_imag
_atom_type_scat_source
C C 0.0033 0.0016 'International Tables Vol C Tables 4.2.6.8 and 6.1.1.4'
H H 0.0000 0.0000 'International Tables Vol C Tables 4.2.6.8 and 6.1.1.4'
S S 0.1246 0.1234 'International Tables Vol C Tables 4.2.6.8 and 6.1.1.4'

loop_
_geom_angle_atom_site_label_1
_geom_angle_atom_site_label_2
_geom_angle_atom_site_label_3
_geom_angle
_geom_angle_site_symmetry_1
_geom_angle_site_symmetry_3
_geom_angle_publ_flag
C6 S1 C7 91.2(2) . . yes
C13 S2 C14 91.4(2) . . yes
C1 C1 C2 120.5(5) 3_665 . yes
C1 C1 C7 115.7(4) 3_665 3_665 yes
C2 C1 C7 123.9(4) . 3_665 yes
C3 C2 C1 121.8(4) . . yes
C2 C3 C4 120.5(4) . . yes
C5 C4 C7 111.5(4) . . yes
C5 C4 C3 131.7(4) . . yes
C7 C4 C3 116.8(4) . . yes
C4 C5 C6 118.9(5) . . yes
C5 C6 S1 107.8(4) . . yes
C4 C7 C1 124.8(4) . 3_665 yes
C4 C7 S1 110.4(3) . . yes
C1 C7 S1 124.8(3) 3_665 . yes
C8 C8 C14 116.6(4) 3_766 3_766 yes
C8 C8 C9 120.3(5) 3_766 . yes
C14 C8 C9 123.1(4) 3_766 . yes
C10 C9 C8 120.7(4) . . yes
C9 C10 C11 120.9(3) . . yes
C14 C11 C10 118.7(4) . . yes
C14 C11 C12 111.7(4) . . yes
C10 C11 C12 129.6(4) . . yes
C13 C12 C11 113.2(4) . . yes
C12 C13 S2 112.0(4) . . yes
C11 C14 C8 122.7(4) . 3_766 yes
C11 C14 S2 111.7(3) . . yes
C8 C14 S2 125.6(3) 3_766 . yes

loop_
_geom_bond_atom_site_label_1
_geom_bond_atom_site_label_2
_geom_bond_distance
_geom_bond_site_symmetry_2
_geom_bond_publ_flag
S1 C6 1.692(6) . yes
S1 C7 1.756(4) . yes
S2 C13 1.730(5) . yes
S2 C14 1.749(4) . yes
C1 C1 1.400(8) 3_665 yes
C1 C2 1.433(5) . yes
C1 C7 1.450(5) 3_665 yes
C2 C3 1.344(6) . yes
C3 C4 1.457(7) . yes
C4 C5 1.290(7) . yes
C4 C7 1.367(5) . yes
C5 C6 1.387(7) . yes
C7 C1 1.450(5) 3_665 yes
C8 C8 1.411(7) 3_766 yes
C8 C14 1.430(6) 3_766 yes
C8 C9 1.434(5) . yes
C9 C10 1.349(7) . yes
C10 C11 1.418(7) . yes
C11 C14 1.381(5) . yes
C11 C12 1.441(7) . yes
C12 C13 1.365(7) . yes
C14 C8 1.430(6) 3_766 yes

loop_
_geom_torsion_atom_site_label_1
_geom_torsion_atom_site_label_2
_geom_torsion_atom_site_label_3
_geom_torsion_atom_site_label_4
_geom_torsion
_geom_torsion_site_symmetry_1
_geom_torsion_site_symmetry_2
_geom_torsion_site_symmetry_3
_geom_torsion_site_symmetry_4
_geom_torsion_publ_flag
C1 C1 C2 C3 -2.7(6) 3_665 . . . yes
C7 C1 C2 C3 179.3(3) 3_665 . . . yes
C1 C2 C3 C4 2.3(6) . . . . yes
C2 C3 C4 C5 178.5(4) . . . . yes
C2 C3 C4 C7 -1.1(5) . . . . yes
C7 C4 C5 C6 -4.2(5) . . . . yes
C3 C4 C5 C6 176.1(4) . . . . yes
C4 C5 C6 S1 3.9(6) . . . . yes
C7 S1 C6 C5 -1.8(4) . . . . yes
C5 C4 C7 C1 -179.3(3) . . . 3_665 yes
C3 C4 C7 C1 0.4(5) . . . 3_665 yes
C5 C4 C7 S1 2.5(4) . . . . yes
C3 C4 C7 S1 -177.8(3) . . . . yes
C6 S1 C7 C4 -0.3(3) . . . . yes
C6 S1 C7 C1 -178.6(3) . . . 3_665 yes
C8 C8 C9 C10 -0.2(6) 3_766 . . . yes
C14 C8 C9 C10 179.8(4) 3_766 . . . yes
C8 C9 C10 C11 -0.4(6) . . . . yes
C9 C10 C11 C14 1.3(6) . . . . yes
C9 C10 C11 C12 -176.9(4) . . . . yes
C14 C11 C12 C13 1.3(5) . . . . yes
C10 C11 C12 C13 179.6(4) . . . . yes
C11 C12 C13 S2 -0.7(5) . . . . yes
C14 S2 C13 C12 0.0(4) . . . . yes
C10 C11 C14 C8 -1.5(6) . . . 3_766 yes
C12 C11 C14 C8 177.0(3) . . . 3_766 yes
C10 C11 C14 S2 -179.8(3) . . . . yes
C12 C11 C14 S2 -1.3(4) . . . . yes
C13 S2 C14 C11 0.8(3) . . . . yes
C13 S2 C14 C8 -177.4(3) . . . 3_766 yes
